data_4302138
loop_
_publ_author_name
'Sungjun Hong'
'Lyndal M. R. Hill'
'Aalo K. Gupta'
'Benjamin D. Naab'
'Joe B. Gilroy'
'Robin G. Hicks'
'Christopher J. Cramer'
'William B. Tolman'

_publ_section_title
;
Effects of Electron-Deficient \b-Diketiminate and Formazan Supporting
Ligands on Copper(I)-Mediated Dioxygen Activation
;
_journal_name_full 'Inorganic Chemistry'
_journal_page_first 4514
_journal_page_last 4523
_journal_paper_doi 10.1021/ic9002466
_journal_volume 48
_journal_year 2009
_chemical_formula_moiety 'C54 H74 Cu2 N12 O4'
_chemical_formula_sum 'C27 H37 Cu N6 O2'
_chemical_formula_weight 541.16
_chemical_name_systematic
; 
 ? 
;
_space_group_IT_number 33
_symmetry_cell_setting orthorhombic
_symmetry_space_group_name_Hall 'P 2c -2n'
_symmetry_space_group_name_H-M 'P n a 21'
_atom_sites_solution_hydrogens geom
_atom_sites_solution_primary direct
_atom_sites_solution_secondary difmap
_audit_creation_method SHELXL-97
_cell_angle_alpha 90.00
_cell_angle_beta 90.00
_cell_angle_gamma 90.00
_cell_formula_units_Z 8
_cell_length_a 18.4379(15)
_cell_length_b 18.0101(14)
_cell_length_c 17.1820(14)
_cell_measurement_reflns_used 2825
_cell_measurement_temperature 173(2)
_cell_measurement_theta_max 21.96
_cell_measurement_theta_min 2.37
_cell_volume 5705.6(8)
_computing_cell_refinement SAINT,Bruker
_computing_data_collection SMART,Bruker
_computing_data_reduction SAINT,Bruker
_computing_molecular_graphics SHELXTL,Bruker
_computing_structure_refinement 'SHELXL-97 (Sheldrick, 1997)'
_computing_structure_solution 'SHELXS-97 (Sheldrick, 1990)'
_diffrn_ambient_temperature 173(2)
_diffrn_measured_fraction_theta_full 0.999
_diffrn_measured_fraction_theta_max 0.999
_diffrn_measurement_device_type 'Bruker SMART Platform CCD'
_diffrn_measurement_method 'area detector,omega scans per phi'
_diffrn_radiation_monochromator graphite
_diffrn_radiation_source 'normal-focus sealed tube'
_diffrn_radiation_type MoK\a
_diffrn_radiation_wavelength 0.71073
_diffrn_reflns_av_R_equivalents 0.0669
_diffrn_reflns_av_sigmaI/netI 0.0688
_diffrn_reflns_limit_h_max 21
_diffrn_reflns_limit_h_min -21
_diffrn_reflns_limit_k_max 18
_diffrn_reflns_limit_k_min -21
_diffrn_reflns_limit_l_max 20
_diffrn_reflns_limit_l_min -20
_diffrn_reflns_number 36511
_diffrn_reflns_theta_full 25.06
_diffrn_reflns_theta_max 25.06
_diffrn_reflns_theta_min 1.58
_exptl_absorpt_coefficient_mu 0.799
_exptl_absorpt_correction_T_max 1.000000
_exptl_absorpt_correction_T_min 0.813768
_exptl_absorpt_correction_type multi-scan
_exptl_absorpt_process_details SADABS,R.Blessing,1995
_exptl_crystal_colour green
_exptl_crystal_density_diffrn 1.260
_exptl_crystal_density_method 'not measured'
_exptl_crystal_description block
_exptl_crystal_F_000 2288
_exptl_crystal_size_max 0.3
_exptl_crystal_size_mid 0.2
_exptl_crystal_size_min 0.2
_refine_diff_density_max 3.713
_refine_diff_density_min -0.308
_refine_diff_density_rms 0.108
_refine_ls_abs_structure_details 'Flack H D (1983), Acta Cryst. A39, 876-881'
_refine_ls_abs_structure_Flack 0.05(2)
_refine_ls_extinction_method none
_refine_ls_goodness_of_fit_ref 1.063
_refine_ls_hydrogen_treatment riding
_refine_ls_matrix_type full
_refine_ls_number_parameters 667
_refine_ls_number_reflns 10093
_refine_ls_number_restraints 1
_refine_ls_restrained_S_all 1.062
_refine_ls_R_factor_all 0.1109
_refine_ls_R_factor_gt 0.0674
_refine_ls_shift/su_max 0.001
_refine_ls_shift/su_mean 0.000
_refine_ls_structure_factor_coef Fsqd
_refine_ls_weighting_details 'calc w=1/[\s^2^(Fo^2^)+(0.1109P)^2^+1.5174P] where P=(Fo^2^+2Fc^2^)/3'
_refine_ls_weighting_scheme calc
_refine_ls_wR_factor_gt 0.1539
_refine_ls_wR_factor_ref 0.1881
_reflns_number_gt 6823
_reflns_number_total 10093
_reflns_threshold_expression >2sigma(I)
_cod_data_source_file ic9002466_si_002_3.cif
_cod_data_source_block 08214b
_cod_database_code 4302138

loop_
_symmetry_equiv_pos_as_xyz
'x, y, z'
'-x, -y, z+1/2'
'x+1/2, -y+1/2, z'
'-x+1/2, y+1/2, z+1/2'

loop_
_atom_site_label
_atom_site_type_symbol
_atom_site_fract_x
_atom_site_fract_y
_atom_site_fract_z
_atom_site_U_iso_or_equiv
_atom_site_adp_type
_atom_site_occupancy
_atom_site_symmetry_multiplicity
_atom_site_calc_flag
_atom_site_refinement_flags
_atom_site_disorder_assembly
_atom_site_disorder_group
Cu1 Cu 0.44627(4) 0.31588(4) 0.20160(5) 0.0315(2) Uani 1 1 d . . .
Cu2 Cu 0.30224(4) 0.81624(4) 0.27393(5) 0.0307(2) Uani 1 1 d . . .
N1 N 0.4445(3) 0.4237(3) 0.2048(4) 0.0261(13) Uani 1 1 d . . .
N9 N 0.3043(3) 0.9243(3) 0.2703(4) 0.0272(13) Uani 1 1 d . . .
N7 N 0.1979(3) 0.8132(3) 0.2916(3) 0.0272(13) Uani 1 1 d . . .
N6 N 0.3727(5) 0.2439(3) 0.2037(6) 0.033(2) Uani 1 1 d . . .
N12 N 0.3736(4) 0.7439(3) 0.2725(6) 0.034(2) Uani 1 1 d . . .
N10 N 0.2511(3) 0.9676(3) 0.2874(4) 0.0277(15) Uani 1 1 d . . .
N3 N 0.5508(3) 0.3124(3) 0.1837(3) 0.0297(14) Uani 1 1 d . . .
N2 N 0.4971(3) 0.4667(3) 0.1848(3) 0.0247(15) Uani 1 1 d . . .
C26 C 0.3295(4) 0.2004(4) 0.2008(5) 0.0340(16) Uani 1 1 d . . .
O4 O 0.0756(3) 0.9739(3) 0.3571(4) 0.0539(17) Uani 1 1 d . . .
C53 C 0.4177(4) 0.6992(4) 0.2739(5) 0.0344(16) Uani 1 1 d . . .
N8 N 0.1577(3) 0.8690(3) 0.3066(3) 0.0253(12) Uani 1 1 d . . .
O2 O 0.6720(3) 0.4715(3) 0.1129(4) 0.0567(17) Uani 1 1 d . . .
C45 C 0.4429(4) 1.0086(5) 0.1394(5) 0.041(2) Uani 1 1 d . . .
H45A H 0.4571 1.0073 0.0863 0.049 Uiso 1 1 calc R . .
N5 N 0.6139(3) 0.4931(4) 0.1389(4) 0.0349(14) Uani 1 1 d . . .
O3 O 0.1516(3) 1.0597(3) 0.3269(4) 0.0485(15) Uani 1 1 d . . .
C1 C 0.5616(3) 0.4357(4) 0.1633(4) 0.0254(14) Uani 1 1 d . . .
N11 N 0.1348(3) 0.9949(3) 0.3326(3) 0.0340(14) Uani 1 1 d . . .
O1 O 0.5971(3) 0.5590(3) 0.1441(4) 0.0518(15) Uani 1 1 d . . .
N4 N 0.5903(3) 0.3690(3) 0.1658(3) 0.0262(12) Uani 1 1 d . . .
C4 C 0.3036(4) 0.5138(5) 0.3273(5) 0.049(2) Uani 1 1 d . . .
H4B H 0.2877 0.5140 0.3799 0.059 Uiso 1 1 calc R . .
C14 C 0.5944(6) 0.2465(4) 0.1899(7) 0.032(3) Uani 1 1 d . . .
C29 C 0.1538(6) 0.7472(3) 0.2884(6) 0.024(2) Uani 1 1 d . . .
C28 C 0.1881(3) 0.9377(4) 0.3095(4) 0.0240(14) Uani 1 1 d . . .
C27 C 0.2733(4) 0.1428(4) 0.1970(5) 0.0395(18) Uani 1 1 d . . .
H27A H 0.2922 0.0995 0.1689 0.059 Uiso 1 1 calc R . .
H27B H 0.2307 0.1623 0.1696 0.059 Uiso 1 1 calc R . .
H27C H 0.2595 0.1281 0.2498 0.059 Uiso 1 1 calc R . .
C6 C 0.2909(4) 0.5572(4) 0.1974(6) 0.044(2) Uani 1 1 d . . .
H6A H 0.2664 0.5884 0.1614 0.053 Uiso 1 1 calc R . .
C31 C 0.0883(4) 0.6580(4) 0.2128(5) 0.0414(19) Uani 1 1 d . . .
H31A H 0.0703 0.6406 0.1642 0.050 Uiso 1 1 calc R . .
C30 C 0.1294(4) 0.7217(4) 0.2131(5) 0.0372(18) Uani 1 1 d . . .
C33 C 0.0967(4) 0.6437(5) 0.3486(5) 0.044(2) Uani 1 1 d . . .
H33A H 0.0850 0.6162 0.3942 0.053 Uiso 1 1 calc R . .
C42 C 0.4003(4) 1.0163(4) 0.2947(4) 0.0332(17) Uani 1 1 d . . .
C2 C 0.3823(4) 0.4691(4) 0.2273(4) 0.0312(17) Uani 1 1 d . . .
C54 C 0.4743(4) 0.6426(4) 0.2794(6) 0.050(2) Uani 1 1 d . . .
H54A H 0.5206 0.6662 0.2927 0.075 Uiso 1 1 calc R . .
H54B H 0.4789 0.6170 0.2294 0.075 Uiso 1 1 calc R . .
H54C H 0.4614 0.6067 0.3199 0.075 Uiso 1 1 calc R . .
C7 C 0.3461(4) 0.5125(4) 0.1712(4) 0.0341(17) Uani 1 1 d . . .
C47 C 0.3810(4) 1.0236(4) 0.3805(4) 0.0343(17) Uani 1 1 d . . .
H47A H 0.3494 0.9803 0.3941 0.041 Uiso 1 1 calc R . .
C46 C 0.3862(4) 0.9628(4) 0.1641(4) 0.0335(17) Uani 1 1 d . . .
C48 C 0.4469(5) 1.0209(5) 0.4344(6) 0.057(3) Uani 1 1 d . . .
H48A H 0.4305 1.0171 0.4885 0.086 Uiso 1 1 calc R . .
H48B H 0.4755 1.0663 0.4279 0.086 Uiso 1 1 calc R . .
H48C H 0.4768 0.9777 0.4214 0.086 Uiso 1 1 calc R . .
C43 C 0.4570(4) 1.0606(4) 0.2649(5) 0.0394(18) Uani 1 1 d . . .
H43A H 0.4806 1.0949 0.2983 0.047 Uiso 1 1 calc R . .
C41 C 0.3647(4) 0.9683(4) 0.2429(4) 0.0264(16) Uani 1 1 d . . .
C37 C 0.0807(6) 0.7707(6) 0.0869(7) 0.064(3) Uani 1 1 d . . .
H37A H 0.0386 0.7906 0.1149 0.096 Uiso 1 1 calc R . .
H37B H 0.0692 0.7211 0.0671 0.096 Uiso 1 1 calc R . .
H37C H 0.0927 0.8036 0.0433 0.096 Uiso 1 1 calc R . .
C34 C 0.1379(4) 0.7075(4) 0.3554(4) 0.0363(17) Uani 1 1 d . . .
C32 C 0.0720(4) 0.6189(4) 0.2771(6) 0.0457(19) Uani 1 1 d . . .
H32A H 0.0440 0.5748 0.2736 0.055 Uiso 1 1 calc R . .
C35 C 0.1450(6) 0.7659(5) 0.1418(6) 0.043(2) Uani 1 1 d . . .
H35A H 0.1566 0.8176 0.1590 0.052 Uiso 1 1 calc R . .
C3 C 0.3615(4) 0.4677(4) 0.3050(4) 0.0378(19) Uani 1 1 d . . .
C5 C 0.2701(5) 0.5582(5) 0.2738(7) 0.051(2) Uani 1 1 d . . .
H5A H 0.2319 0.5902 0.2899 0.062 Uiso 1 1 calc R . .
C44 C 0.4786(5) 1.0553(5) 0.1894(6) 0.047(2) Uani 1 1 d . . .
H44A H 0.5184 1.0840 0.1714 0.056 Uiso 1 1 calc R . .
C36 C 0.2128(6) 0.7351(6) 0.1007(7) 0.059(3) Uani 1 1 d . . .
H36A H 0.2537 0.7351 0.1371 0.089 Uiso 1 1 calc R . .
H36B H 0.2244 0.7664 0.0557 0.089 Uiso 1 1 calc R . .
H36C H 0.2033 0.6843 0.0832 0.089 Uiso 1 1 calc R . .
C38 C 0.1652(6) 0.7366(6) 0.4351(6) 0.048(3) Uani 1 1 d . . .
H38A H 0.2122 0.7630 0.4264 0.058 Uiso 1 1 calc R . .
C8 C 0.3971(5) 0.4189(5) 0.3649(4) 0.051(2) Uani 1 1 d . . .
H8B H 0.4424 0.3989 0.3409 0.061 Uiso 1 1 calc R . .
C20 C 0.5815(6) 0.2349(6) 0.0420(7) 0.052(3) Uani 1 1 d . . .
H20A H 0.5357 0.2627 0.0533 0.062 Uiso 1 1 calc R . .
C52 C 0.4019(5) 0.8449(5) 0.0889(5) 0.051(2) Uani 1 1 d . . .
H52A H 0.4197 0.8227 0.1373 0.077 Uiso 1 1 calc R . .
H52B H 0.4430 0.8638 0.0586 0.077 Uiso 1 1 calc R . .
H52C H 0.3761 0.8071 0.0584 0.077 Uiso 1 1 calc R . .
C50 C 0.3502(4) 0.9088(4) 0.1078(4) 0.0387(18) Uani 1 1 d . . .
H50A H 0.3065 0.8875 0.1341 0.046 Uiso 1 1 calc R . .
C19 C 0.6200(4) 0.2219(4) 0.2605(5) 0.0382(18) Uani 1 1 d . . .
C17 C 0.6785(5) 0.1206(5) 0.1938(7) 0.063(3) Uani 1 1 d . . .
H17A H 0.7081 0.0774 0.1957 0.076 Uiso 1 1 calc R . .
C40 C 0.1797(7) 0.6707(6) 0.4900(7) 0.085(4) Uani 1 1 d . . .
H40A H 0.1986 0.6892 0.5397 0.128 Uiso 1 1 calc R . .
H40B H 0.2152 0.6373 0.4662 0.128 Uiso 1 1 calc R . .
H40C H 0.1343 0.6437 0.4992 0.128 Uiso 1 1 calc R . .
C10 C 0.4196(5) 0.4597(6) 0.4402(5) 0.064(3) Uani 1 1 d . . .
H10B H 0.4519 0.5010 0.4272 0.096 Uiso 1 1 calc R . .
H10C H 0.4448 0.4250 0.4748 0.096 Uiso 1 1 calc R . .
H10D H 0.3762 0.4788 0.4664 0.096 Uiso 1 1 calc R . .
C9 C 0.3482(5) 0.3523(5) 0.3825(6) 0.062(3) Uani 1 1 d . . .
H9A H 0.3336 0.3287 0.3335 0.093 Uiso 1 1 calc R . .
H9B H 0.3049 0.3692 0.4105 0.093 Uiso 1 1 calc R . .
H9C H 0.3747 0.3165 0.4146 0.093 Uiso 1 1 calc R . .
C18 C 0.6616(5) 0.1575(4) 0.2623(6) 0.051(2) Uani 1 1 d . . .
H18A H 0.6786 0.1387 0.3107 0.062 Uiso 1 1 calc R . .
C51 C 0.3253(5) 0.9469(6) 0.0335(6) 0.063(3) Uani 1 1 d . . .
H51A H 0.2968 0.9120 0.0022 0.094 Uiso 1 1 calc R . .
H51B H 0.3678 0.9632 0.0037 0.094 Uiso 1 1 calc R . .
H51C H 0.2954 0.9901 0.0467 0.094 Uiso 1 1 calc R . .
C39 C 0.1125(6) 0.7909(6) 0.4701(6) 0.081(4) Uani 1 1 d . . .
H39A H 0.1064 0.8332 0.4349 0.122 Uiso 1 1 calc R . .
H39B H 0.1313 0.8084 0.5202 0.122 Uiso 1 1 calc R . .
H39C H 0.0656 0.7665 0.4781 0.122 Uiso 1 1 calc R . .
C49 C 0.3378(5) 1.0938(5) 0.3981(5) 0.054(2) Uani 1 1 d . . .
H49A H 0.2902 1.0908 0.3729 0.081 Uiso 1 1 calc R . .
H49B H 0.3641 1.1371 0.3782 0.081 Uiso 1 1 calc R . .
H49C H 0.3313 1.0987 0.4545 0.081 Uiso 1 1 calc R . .
C22 C 0.5623(6) 0.1725(6) -0.0132(6) 0.077(3) Uani 1 1 d . . .
H22A H 0.5340 0.1348 0.0146 0.115 Uiso 1 1 calc R . .
H22B H 0.6069 0.1500 -0.0335 0.115 Uiso 1 1 calc R . .
H22C H 0.5336 0.1922 -0.0565 0.115 Uiso 1 1 calc R . .
C25 C 0.5368(6) 0.2364(6) 0.3783(7) 0.054(3) Uani 1 1 d . . .
H25A H 0.4955 0.2347 0.3425 0.080 Uiso 1 1 calc R . .
H25B H 0.5258 0.2703 0.4214 0.080 Uiso 1 1 calc R . .
H25C H 0.5461 0.1866 0.3989 0.080 Uiso 1 1 calc R . .
C15 C 0.6108(4) 0.2078(4) 0.1187(5) 0.0409(19) Uani 1 1 d . . .
C12 C 0.4015(6) 0.5831(5) 0.0585(6) 0.075(3) Uani 1 1 d . . .
H12A H 0.4474 0.5902 0.0863 0.112 Uiso 1 1 calc R . .
H12B H 0.3688 0.6246 0.0699 0.112 Uiso 1 1 calc R . .
H12C H 0.4108 0.5811 0.0024 0.112 Uiso 1 1 calc R . .
C24 C 0.6685(5) 0.2664(5) 0.3928(6) 0.051(2) Uani 1 1 d . . .
H24A H 0.6600 0.3047 0.4324 0.077 Uiso 1 1 calc R . .
H24B H 0.7125 0.2784 0.3635 0.077 Uiso 1 1 calc R . .
H24C H 0.6743 0.2181 0.4182 0.077 Uiso 1 1 calc R . .
C11 C 0.3660(4) 0.5097(5) 0.0850(5) 0.045(2) Uani 1 1 d . . .
H11A H 0.4028 0.4695 0.0783 0.054 Uiso 1 1 calc R . .
C21 C 0.6341(7) 0.2901(6) -0.0006(6) 0.082(3) Uani 1 1 d . . .
H21A H 0.6070 0.3185 -0.0395 0.123 Uiso 1 1 calc R . .
H21B H 0.6728 0.2620 -0.0263 0.123 Uiso 1 1 calc R . .
H21C H 0.6554 0.3242 0.0375 0.123 Uiso 1 1 calc R . .
C23 C 0.6023(6) 0.2635(5) 0.3361(6) 0.038(2) Uani 1 1 d . . .
H23A H 0.5919 0.3160 0.3209 0.045 Uiso 1 1 calc R . .
C16 C 0.6535(5) 0.1454(5) 0.1242(6) 0.053(2) Uani 1 1 d . . .
H16A H 0.6657 0.1189 0.0782 0.064 Uiso 1 1 calc R . .
C13 C 0.3006(5) 0.4888(7) 0.0366(5) 0.081(4) Uani 1 1 d . . .
H13A H 0.2768 0.4455 0.0597 0.121 Uiso 1 1 calc R . .
H13B H 0.3162 0.4769 -0.0165 0.121 Uiso 1 1 calc R . .
H13C H 0.2666 0.5306 0.0352 0.121 Uiso 1 1 calc R . .

loop_
_atom_site_aniso_label
_atom_site_aniso_U_11
_atom_site_aniso_U_22
_atom_site_aniso_U_33
_atom_site_aniso_U_23
_atom_site_aniso_U_13
_atom_site_aniso_U_12
Cu1 0.0242(4) 0.0284(4) 0.0418(5) 0.0015(5) 0.0019(4) -0.0038(3)
Cu2 0.0244(4) 0.0248(4) 0.0430(5) 0.0001(5) 0.0022(4) 0.0039(3)
N1 0.026(3) 0.026(3) 0.026(3) 0.004(3) -0.003(3) 0.001(2)
N9 0.027(3) 0.024(3) 0.030(3) 0.001(3) 0.002(3) 0.002(2)
N7 0.027(3) 0.027(3) 0.028(3) 0.001(2) 0.002(3) -0.002(3)
N6 0.030(5) 0.024(4) 0.045(5) 0.001(3) -0.004(5) -0.004(2)
N12 0.013(4) 0.034(4) 0.054(6) 0.004(3) 0.002(5) 0.005(2)
N10 0.028(3) 0.028(3) 0.026(3) 0.002(3) -0.003(3) 0.001(3)
N3 0.027(3) 0.027(3) 0.035(4) -0.003(2) 0.000(3) 0.000(3)
N2 0.024(3) 0.027(3) 0.024(3) 0.003(3) -0.004(2) 0.000(3)
C26 0.034(4) 0.036(4) 0.033(4) 0.007(4) 0.001(4) -0.001(3)
O4 0.028(3) 0.043(3) 0.090(5) -0.024(3) 0.016(3) -0.004(2)
C53 0.028(4) 0.027(4) 0.048(4) 0.008(4) -0.008(4) -0.006(3)
N8 0.027(3) 0.028(3) 0.021(3) -0.003(2) 0.002(2) 0.002(3)
O2 0.034(3) 0.049(4) 0.087(5) 0.034(3) 0.013(3) 0.002(3)
C45 0.035(5) 0.042(5) 0.047(5) 0.005(4) 0.014(4) -0.004(4)
N5 0.023(3) 0.042(4) 0.039(3) 0.010(3) 0.001(3) -0.008(3)
O3 0.049(3) 0.024(3) 0.073(4) -0.005(3) 0.013(3) 0.003(3)
C1 0.021(3) 0.029(4) 0.026(3) 0.005(3) 0.001(3) -0.003(3)
N11 0.028(3) 0.041(4) 0.033(3) -0.007(3) 0.000(3) 0.005(3)
O1 0.048(3) 0.026(3) 0.082(4) 0.006(3) 0.011(3) -0.008(3)
N4 0.024(3) 0.030(3) 0.026(3) 0.000(2) -0.001(2) 0.000(3)
C4 0.043(5) 0.061(6) 0.043(5) -0.007(4) 0.014(4) 0.011(4)
C14 0.022(6) 0.029(6) 0.044(7) -0.002(3) 0.012(6) 0.000(3)
C29 0.024(6) 0.018(5) 0.030(5) 0.003(3) -0.002(5) 0.001(2)
C28 0.019(3) 0.028(3) 0.024(3) 0.000(3) 0.000(3) 0.006(3)
C27 0.036(4) 0.037(4) 0.045(4) 0.009(4) -0.005(4) -0.018(3)
C6 0.034(4) 0.029(4) 0.069(6) 0.016(4) 0.000(4) 0.008(3)
C31 0.045(4) 0.029(4) 0.050(5) -0.003(4) -0.009(4) -0.002(4)
C30 0.034(4) 0.029(5) 0.049(5) -0.007(4) -0.007(4) 0.003(3)
C33 0.038(5) 0.042(5) 0.053(5) 0.004(4) 0.011(4) -0.010(4)
C42 0.035(4) 0.022(4) 0.043(5) -0.001(3) 0.000(3) -0.002(3)
C2 0.028(4) 0.028(4) 0.038(4) 0.002(3) 0.001(3) 0.003(3)
C54 0.039(4) 0.038(5) 0.074(6) -0.004(5) 0.000(5) 0.012(4)
C7 0.029(4) 0.036(4) 0.037(4) 0.005(3) 0.004(3) 0.006(3)
C47 0.035(4) 0.037(4) 0.031(4) 0.000(3) -0.005(3) -0.008(3)
C46 0.042(4) 0.025(4) 0.033(4) -0.001(3) 0.007(3) 0.000(3)
C48 0.057(6) 0.056(6) 0.058(5) 0.007(4) -0.032(5) -0.015(5)
C43 0.034(4) 0.030(4) 0.055(5) -0.007(4) -0.005(4) -0.009(3)
C41 0.020(4) 0.025(4) 0.035(4) 0.003(3) 0.001(3) 0.003(3)
C37 0.077(8) 0.064(6) 0.051(6) -0.007(6) -0.013(5) 0.012(7)
C34 0.037(4) 0.035(4) 0.037(4) 0.002(3) 0.003(3) -0.002(3)
C32 0.038(4) 0.028(4) 0.071(6) -0.005(4) 0.004(4) -0.015(3)
C35 0.063(7) 0.038(4) 0.029(5) -0.011(4) -0.012(4) 0.008(5)
C3 0.034(4) 0.041(4) 0.039(4) 0.002(3) 0.006(3) 0.007(4)
C5 0.040(5) 0.048(6) 0.065(6) -0.018(6) 0.005(5) 0.016(5)
C44 0.044(6) 0.048(6) 0.049(5) 0.006(5) 0.005(5) -0.027(5)
C36 0.066(8) 0.059(6) 0.053(6) 0.016(5) 0.009(6) 0.011(6)
C38 0.047(6) 0.065(6) 0.032(5) 0.015(5) -0.002(4) -0.016(5)
C8 0.043(5) 0.077(6) 0.034(4) 0.012(4) 0.004(4) 0.010(5)
C20 0.047(7) 0.065(6) 0.044(6) -0.011(5) 0.006(5) 0.000(5)
C52 0.071(6) 0.037(4) 0.045(5) -0.004(4) 0.009(4) -0.006(4)
C50 0.033(4) 0.045(4) 0.037(4) -0.011(4) 0.011(3) -0.004(4)
C19 0.039(4) 0.023(4) 0.053(5) 0.001(4) -0.009(4) 0.004(3)
C17 0.046(5) 0.044(5) 0.099(8) -0.019(6) -0.004(5) 0.014(4)
C40 0.106(9) 0.095(8) 0.054(6) 0.035(6) -0.005(6) -0.024(7)
C10 0.057(6) 0.106(8) 0.030(4) 0.018(5) 0.000(4) -0.010(6)
C9 0.068(7) 0.071(7) 0.047(5) 0.013(5) -0.005(5) 0.003(5)
C18 0.050(5) 0.025(4) 0.078(7) 0.004(5) -0.010(5) 0.010(4)
C51 0.057(6) 0.073(7) 0.058(6) -0.008(5) -0.002(5) 0.016(5)
C39 0.108(9) 0.089(8) 0.047(6) -0.035(6) 0.033(6) -0.038(7)
C49 0.064(6) 0.057(6) 0.041(4) -0.010(4) -0.005(4) 0.007(5)
C22 0.076(7) 0.082(8) 0.072(7) -0.035(6) -0.010(6) 0.006(6)
C25 0.045(6) 0.069(6) 0.047(6) 0.004(5) 0.001(5) -0.007(5)
C15 0.030(4) 0.038(4) 0.055(5) -0.019(4) 0.002(4) -0.004(3)
C12 0.090(8) 0.070(7) 0.065(6) 0.031(5) 0.032(6) 0.004(6)
C24 0.042(6) 0.056(5) 0.056(6) -0.007(5) -0.016(5) -0.010(5)
C11 0.038(5) 0.052(5) 0.046(5) 0.014(4) 0.000(4) 0.000(4)
C21 0.104(10) 0.083(8) 0.058(6) -0.015(6) 0.018(6) -0.010(7)
C23 0.038(5) 0.035(4) 0.039(5) -0.007(4) -0.005(4) 0.003(4)
C16 0.036(5) 0.047(5) 0.076(7) -0.015(5) 0.004(5) 0.004(4)
C13 0.054(6) 0.150(12) 0.039(5) 0.006(6) -0.005(4) -0.017(7)

loop_
_atom_type_symbol
_atom_type_description
_atom_type_scat_dispersion_real
_atom_type_scat_dispersion_imag
_atom_type_scat_source
C C 0.0033 0.0016 'International Tables Vol C Tables 4.2.6.8 and 6.1.1.4'
H H 0.0000 0.0000 'International Tables Vol C Tables 4.2.6.8 and 6.1.1.4'
N N 0.0061 0.0033 'International Tables Vol C Tables 4.2.6.8 and 6.1.1.4'
O O 0.0106 0.0060 'International Tables Vol C Tables 4.2.6.8 and 6.1.1.4'
Cu Cu 0.3201 1.2651 'International Tables Vol C Tables 4.2.6.8 and 6.1.1.4'

loop_
_geom_angle_atom_site_label_1
_geom_angle_atom_site_label_2
_geom_angle_atom_site_label_3
_geom_angle
_geom_angle_site_symmetry_1
_geom_angle_site_symmetry_3
_geom_angle_publ_flag
N6 Cu1 N1 132.7(3) . . ?
N6 Cu1 N3 134.0(3) . . ?
N1 Cu1 N3 93.1(2) . . ?
N12 Cu2 N9 133.6(3) . . ?
N12 Cu2 N7 133.1(3) . . ?
N9 Cu2 N7 93.0(2) . . ?
N2 N1 C2 109.0(5) . . ?
N2 N1 Cu1 125.5(5) . . ?
C2 N1 Cu1 125.5(5) . . ?
N10 N9 C41 109.2(5) . . ?
N10 N9 Cu2 125.7(5) . . ?
C41 N9 Cu2 125.0(5) . . ?
N8 N7 C29 109.3(6) . . ?
N8 N7 Cu2 125.6(4) . . ?
C29 N7 Cu2 125.1(5) . . ?
C26 N6 Cu1 176.3(9) . . ?
C53 N12 Cu2 178.0(9) . . ?
N9 N10 C28 118.9(6) . . ?
N4 N3 C14 110.8(6) . . ?
N4 N3 Cu1 124.7(4) . . ?
C14 N3 Cu1 124.5(5) . . ?
N1 N2 C1 118.8(6) . . ?
N6 C26 C27 179.5(9) . . ?
N12 C53 C54 177.5(11) . . ?
N7 N8 C28 119.1(5) . . ?
C44 C45 C46 122.1(8) . . ?
C44 C45 H45A 118.9 . . ?
C46 C45 H45A 118.9 . . ?
O2 N5 O1 123.6(6) . . ?
O2 N5 C1 117.0(6) . . ?
O1 N5 C1 119.4(6) . . ?
N4 C1 N2 135.8(6) . . ?
N4 C1 N5 112.8(6) . . ?
N2 C1 N5 111.1(6) . . ?
O3 N11 O4 123.4(6) . . ?
O3 N11 C28 118.6(6) . . ?
O4 N11 C28 118.0(6) . . ?
N3 N4 C1 120.2(6) . . ?
C5 C4 C3 120.4(8) . . ?
C5 C4 H4B 119.8 . . ?
C3 C4 H4B 119.8 . . ?
C19 C14 N3 121.5(8) . . ?
C19 C14 C15 121.5(7) . . ?
N3 C14 C15 116.9(9) . . ?
C34 C29 N7 120.8(8) . . ?
C34 C29 C30 121.0(7) . . ?
N7 C29 C30 118.2(7) . . ?
N10 C28 N8 135.6(6) . . ?
N10 C28 N11 112.0(6) . . ?
N8 C28 N11 111.7(5) . . ?
C26 C27 H27A 109.5 . . ?
C26 C27 H27B 109.5 . . ?
H27A C27 H27B 109.5 . . ?
C26 C27 H27C 109.5 . . ?
H27A C27 H27C 109.5 . . ?
H27B C27 H27C 109.5 . . ?
C5 C6 C7 122.0(8) . . ?
C5 C6 H6A 119.0 . . ?
C7 C6 H6A 119.0 . . ?
C32 C31 C30 123.8(8) . . ?
C32 C31 H31A 118.1 . . ?
C30 C31 H31A 118.1 . . ?
C31 C30 C29 116.1(8) . . ?
C31 C30 C35 123.3(8) . . ?
C29 C30 C35 120.5(7) . . ?
C34 C33 C32 121.5(8) . . ?
C34 C33 H33A 119.2 . . ?
C32 C33 H33A 119.2 . . ?
C41 C42 C43 117.7(7) . . ?
C41 C42 C47 123.9(6) . . ?
C43 C42 C47 118.5(7) . . ?
C3 C2 C7 122.4(7) . . ?
C3 C2 N1 117.5(7) . . ?
C7 C2 N1 120.1(6) . . ?
C53 C54 H54A 109.5 . . ?
C53 C54 H54B 109.5 . . ?
H54A C54 H54B 109.5 . . ?
C53 C54 H54C 109.5 . . ?
H54A C54 H54C 109.5 . . ?
H54B C54 H54C 109.5 . . ?
C6 C7 C2 116.9(7) . . ?
C6 C7 C11 121.0(7) . . ?
C2 C7 C11 122.1(7) . . ?
C42 C47 C49 112.6(6) . . ?
C42 C47 C48 113.5(7) . . ?
C49 C47 C48 108.7(7) . . ?
C42 C47 H47A 107.2 . . ?
C49 C47 H47A 107.2 . . ?
C48 C47 H47A 107.2 . . ?
C45 C46 C41 117.2(7) . . ?
C45 C46 C50 120.7(7) . . ?
C41 C46 C50 122.0(7) . . ?
C47 C48 H48A 109.5 . . ?
C47 C48 H48B 109.5 . . ?
H48A C48 H48B 109.5 . . ?
C47 C48 H48C 109.5 . . ?
H48A C48 H48C 109.5 . . ?
H48B C48 H48C 109.5 . . ?
C44 C43 C42 121.6(8) . . ?
C44 C43 H43A 119.2 . . ?
C42 C43 H43A 119.2 . . ?
C42 C41 C46 121.3(7) . . ?
C42 C41 N9 119.5(6) . . ?
C46 C41 N9 119.2(7) . . ?
C35 C37 H37A 109.5 . . ?
C35 C37 H37B 109.5 . . ?
H37A C37 H37B 109.5 . . ?
C35 C37 H37C 109.5 . . ?
H37A C37 H37C 109.5 . . ?
H37B C37 H37C 109.5 . . ?
C33 C34 C29 118.3(7) . . ?
C33 C34 C38 122.2(7) . . ?
C29 C34 C38 119.4(7) . . ?
C31 C32 C33 119.2(7) . . ?
C31 C32 H32A 120.4 . . ?
C33 C32 H32A 120.4 . . ?
C30 C35 C37 113.1(9) . . ?
C30 C35 C36 110.0(8) . . ?
C37 C35 C36 111.7(9) . . ?
C30 C35 H35A 107.3 . . ?
C37 C35 H35A 107.3 . . ?
C36 C35 H35A 107.3 . . ?
C2 C3 C4 117.5(7) . . ?
C2 C3 C8 123.2(7) . . ?
C4 C3 C8 119.3(7) . . ?
C4 C5 C6 120.7(8) . . ?
C4 C5 H5A 119.6 . . ?
C6 C5 H5A 119.6 . . ?
C43 C44 C45 120.0(8) . . ?
C43 C44 H44A 120.0 . . ?
C45 C44 H44A 120.0 . . ?
C35 C36 H36A 109.5 . . ?
C35 C36 H36B 109.5 . . ?
H36A C36 H36B 109.5 . . ?
C35 C36 H36C 109.5 . . ?
H36A C36 H36C 109.5 . . ?
H36B C36 H36C 109.5 . . ?
C39 C38 C40 111.6(10) . . ?
C39 C38 C34 111.3(9) . . ?
C40 C38 C34 109.8(8) . . ?
C39 C38 H38A 108.0 . . ?
C40 C38 H38A 108.0 . . ?
C34 C38 H38A 108.0 . . ?
C3 C8 C9 109.6(7) . . ?
C3 C8 C10 114.4(8) . . ?
C9 C8 C10 111.5(7) . . ?
C3 C8 H8B 107.0 . . ?
C9 C8 H8B 107.0 . . ?
C10 C8 H8B 107.0 . . ?
C15 C20 C22 113.1(9) . . ?
C15 C20 C21 113.0(9) . . ?
C22 C20 C21 108.8(9) . . ?
C15 C20 H20A 107.2 . . ?
C22 C20 H20A 107.2 . . ?
C21 C20 H20A 107.2 . . ?
C50 C52 H52A 109.5 . . ?
C50 C52 H52B 109.5 . . ?
H52A C52 H52B 109.5 . . ?
C50 C52 H52C 109.5 . . ?
H52A C52 H52C 109.5 . . ?
H52B C52 H52C 109.5 . . ?
C51 C50 C46 112.1(7) . . ?
C51 C50 C52 110.4(7) . . ?
C46 C50 C52 110.1(7) . . ?
C51 C50 H50A 108.0 . . ?
C46 C50 H50A 108.0 . . ?
C52 C50 H50A 108.0 . . ?
C14 C19 C18 118.5(8) . . ?
C14 C19 C23 121.2(7) . . ?
C18 C19 C23 120.3(8) . . ?
C16 C17 C18 120.9(8) . . ?
C16 C17 H17A 119.5 . . ?
C18 C17 H17A 119.5 . . ?
C38 C40 H40A 109.5 . . ?
C38 C40 H40B 109.5 . . ?
H40A C40 H40B 109.5 . . ?
C38 C40 H40C 109.5 . . ?
H40A C40 H40C 109.5 . . ?
H40B C40 H40C 109.5 . . ?
C8 C10 H10B 109.5 . . ?
C8 C10 H10C 109.5 . . ?
H10B C10 H10C 109.5 . . ?
C8 C10 H10D 109.5 . . ?
H10B C10 H10D 109.5 . . ?
H10C C10 H10D 109.5 . . ?
C8 C9 H9A 109.5 . . ?
C8 C9 H9B 109.5 . . ?
H9A C9 H9B 109.5 . . ?
C8 C9 H9C 109.5 . . ?
H9A C9 H9C 109.5 . . ?
H9B C9 H9C 109.5 . . ?
C17 C18 C19 120.3(9) . . ?
C17 C18 H18A 119.9 . . ?
C19 C18 H18A 119.9 . . ?
C50 C51 H51A 109.5 . . ?
C50 C51 H51B 109.5 . . ?
H51A C51 H51B 109.5 . . ?
C50 C51 H51C 109.5 . . ?
H51A C51 H51C 109.5 . . ?
H51B C51 H51C 109.5 . . ?
C38 C39 H39A 109.5 . . ?
C38 C39 H39B 109.5 . . ?
H39A C39 H39B 109.5 . . ?
C38 C39 H39C 109.5 . . ?
H39A C39 H39C 109.5 . . ?
H39B C39 H39C 109.5 . . ?
C47 C49 H49A 109.5 . . ?
C47 C49 H49B 109.5 . . ?
H49A C49 H49B 109.5 . . ?
C47 C49 H49C 109.5 . . ?
H49A C49 H49C 109.5 . . ?
H49B C49 H49C 109.5 . . ?
C20 C22 H22A 109.5 . . ?
C20 C22 H22B 109.5 . . ?
H22A C22 H22B 109.5 . . ?
C20 C22 H22C 109.5 . . ?
H22A C22 H22C 109.5 . . ?
H22B C22 H22C 109.5 . . ?
C23 C25 H25A 109.5 . . ?
C23 C25 H25B 109.5 . . ?
H25A C25 H25B 109.5 . . ?
C23 C25 H25C 109.5 . . ?
H25A C25 H25C 109.5 . . ?
H25B C25 H25C 109.5 . . ?
C16 C15 C14 117.1(8) . . ?
C16 C15 C20 122.1(8) . . ?
C14 C15 C20 120.8(8) . . ?
C11 C12 H12A 109.5 . . ?
C11 C12 H12B 109.5 . . ?
H12A C12 H12B 109.5 . . ?
C11 C12 H12C 109.5 . . ?
H12A C12 H12C 109.5 . . ?
H12B C12 H12C 109.5 . . ?
C23 C24 H24A 109.5 . . ?
C23 C24 H24B 109.5 . . ?
H24A C24 H24B 109.5 . . ?
C23 C24 H24C 109.5 . . ?
H24A C24 H24C 109.5 . . ?
H24B C24 H24C 109.5 . . ?
C13 C11 C7 110.5(7) . . ?
C13 C11 C12 112.8(8) . . ?
C7 C11 C12 111.1(7) . . ?
C13 C11 H11A 107.4 . . ?
C7 C11 H11A 107.4 . . ?
C12 C11 H11A 107.4 . . ?
C20 C21 H21A 109.5 . . ?
C20 C21 H21B 109.5 . . ?
H21A C21 H21B 109.5 . . ?
C20 C21 H21C 109.5 . . ?
H21A C21 H21C 109.5 . . ?
H21B C21 H21C 109.5 . . ?
C25 C23 C19 115.2(8) . . ?
C25 C23 C24 109.9(9) . . ?
C19 C23 C24 112.3(8) . . ?
C25 C23 H23A 106.3 . . ?
C19 C23 H23A 106.3 . . ?
C24 C23 H23A 106.3 . . ?
C17 C16 C15 121.6(9) . . ?
C17 C16 H16A 119.2 . . ?
C15 C16 H16A 119.2 . . ?
C11 C13 H13A 109.5 . . ?
C11 C13 H13B 109.5 . . ?
H13A C13 H13B 109.5 . . ?
C11 C13 H13C 109.5 . . ?
H13A C13 H13C 109.5 . . ?
H13B C13 H13C 109.5 . . ?

loop_
_geom_bond_atom_site_label_1
_geom_bond_atom_site_label_2
_geom_bond_distance
_geom_bond_site_symmetry_2
_geom_bond_publ_flag
Cu1 N6 1.877(7) . ?
Cu1 N1 1.942(5) . ?
Cu1 N3 1.953(6) . ?
Cu2 N12 1.852(7) . ?
Cu2 N9 1.947(6) . ?
Cu2 N7 1.948(6) . ?
N1 N2 1.289(8) . ?
N1 C2 1.460(9) . ?
N9 N10 1.288(8) . ?
N9 C41 1.446(9) . ?
N7 N8 1.275(7) . ?
N7 C29 1.441(9) . ?
N6 C26 1.117(9) . ?
N12 C53 1.145(9) . ?
N10 C28 1.335(9) . ?
N3 N4 1.290(7) . ?
N3 C14 1.438(10) . ?
N2 C1 1.366(9) . ?
C26 C27 1.468(10) . ?
O4 N11 1.229(8) . ?
C53 C54 1.461(10) . ?
N8 C28 1.359(8) . ?
O2 N5 1.223(8) . ?
C45 C44 1.370(12) . ?
C45 C46 1.397(10) . ?
C45 H45A 0.9500 . ?
N5 O1 1.230(7) . ?
N5 C1 1.474(8) . ?
O3 N11 1.212(7) . ?
C1 N4 1.312(8) . ?
N11 C28 1.478(8) . ?
C4 C5 1.366(13) . ?
C4 C3 1.405(11) . ?
C4 H4B 0.9500 . ?
C14 C19 1.374(13) . ?
C14 C15 1.441(13) . ?
C29 C34 1.386(12) . ?
C29 C30 1.444(12) . ?
C27 H27A 0.9800 . ?
C27 H27B 0.9800 . ?
C27 H27C 0.9800 . ?
C6 C5 1.368(15) . ?
C6 C7 1.374(10) . ?
C6 H6A 0.9500 . ?
C31 C32 1.345(13) . ?
C31 C30 1.376(11) . ?
C31 H31A 0.9500 . ?
C30 C35 1.488(13) . ?
C33 C34 1.383(11) . ?
C33 C32 1.384(13) . ?
C33 H33A 0.9500 . ?
C42 C41 1.403(10) . ?
C42 C43 1.411(10) . ?
C42 C47 1.523(11) . ?
C2 C3 1.389(10) . ?
C2 C7 1.409(10) . ?
C54 H54A 0.9800 . ?
C54 H54B 0.9800 . ?
C54 H54C 0.9800 . ?
C7 C11 1.527(11) . ?
C47 C49 1.525(11) . ?
C47 C48 1.529(11) . ?
C47 H47A 1.0000 . ?
C46 C41 1.415(10) . ?
C46 C50 1.523(10) . ?
C48 H48A 0.9800 . ?
C48 H48B 0.9800 . ?
C48 H48C 0.9800 . ?
C43 C44 1.359(13) . ?
C43 H43A 0.9500 . ?
C37 C35 1.518(14) . ?
C37 H37A 0.9800 . ?
C37 H37B 0.9800 . ?
C37 H37C 0.9800 . ?
C34 C38 1.550(13) . ?
C32 H32A 0.9500 . ?
C35 C36 1.539(14) . ?
C35 H35A 1.0000 . ?
C3 C8 1.505(11) . ?
C5 H5A 0.9500 . ?
C44 H44A 0.9500 . ?
C36 H36A 0.9800 . ?
C36 H36B 0.9800 . ?
C36 H36C 0.9800 . ?
C38 C39 1.504(15) . ?
C38 C40 1.539(14) . ?
C38 H38A 1.0000 . ?
C8 C9 1.529(12) . ?
C8 C10 1.544(13) . ?
C8 H8B 1.0000 . ?
C20 C15 1.505(14) . ?
C20 C22 1.513(14) . ?
C20 C21 1.569(15) . ?
C20 H20A 1.0000 . ?
C52 C50 1.531(11) . ?
C52 H52A 0.9800 . ?
C52 H52B 0.9800 . ?
C52 H52C 0.9800 . ?
C50 C51 1.520(13) . ?
C50 H50A 1.0000 . ?
C19 C18 1.393(11) . ?
C19 C23 1.533(12) . ?
C17 C16 1.357(15) . ?
C17 C18 1.387(15) . ?
C17 H17A 0.9500 . ?
C40 H40A 0.9800 . ?
C40 H40B 0.9800 . ?
C40 H40C 0.9800 . ?
C10 H10B 0.9800 . ?
C10 H10C 0.9800 . ?
C10 H10D 0.9800 . ?
C9 H9A 0.9800 . ?
C9 H9B 0.9800 . ?
C9 H9C 0.9800 . ?
C18 H18A 0.9500 . ?
C51 H51A 0.9800 . ?
C51 H51B 0.9800 . ?
C51 H51C 0.9800 . ?
C39 H39A 0.9800 . ?
C39 H39B 0.9800 . ?
C39 H39C 0.9800 . ?
C49 H49A 0.9800 . ?
C49 H49B 0.9800 . ?
C49 H49C 0.9800 . ?
C22 H22A 0.9800 . ?
C22 H22B 0.9800 . ?
C22 H22C 0.9800 . ?
C25 C23 1.491(14) . ?
C25 H25A 0.9800 . ?
C25 H25B 0.9800 . ?
C25 H25C 0.9800 . ?
C15 C16 1.376(12) . ?
C12 C11 1.544(12) . ?
C12 H12A 0.9800 . ?
C12 H12B 0.9800 . ?
C12 H12C 0.9800 . ?
C24 C23 1.562(14) . ?
C24 H24A 0.9800 . ?
C24 H24B 0.9800 . ?
C24 H24C 0.9800 . ?
C11 C13 1.512(12) . ?
C11 H11A 1.0000 . ?
C21 H21A 0.9800 . ?
C21 H21B 0.9800 . ?
C21 H21C 0.9800 . ?
C23 H23A 1.0000 . ?
C16 H16A 0.9500 . ?
C13 H13A 0.9800 . ?
C13 H13B 0.9800 . ?
C13 H13C 0.9800 . ?

loop_
_geom_torsion_atom_site_label_1
_geom_torsion_atom_site_label_2
_geom_torsion_atom_site_label_3
_geom_torsion_atom_site_label_4
_geom_torsion
_geom_torsion_site_symmetry_1
_geom_torsion_site_symmetry_2
_geom_torsion_site_symmetry_3
_geom_torsion_site_symmetry_4
_geom_torsion_publ_flag
N6 Cu1 N1 N2 -162.7(7) . . . . ?
N3 Cu1 N1 N2 11.3(7) . . . . ?
N6 Cu1 N1 C2 14.8(8) . . . . ?
N3 Cu1 N1 C2 -171.2(6) . . . . ?
N12 Cu2 N9 N10 -165.1(7) . . . . ?
N7 Cu2 N9 N10 8.9(7) . . . . ?
N12 Cu2 N9 C41 19.1(9) . . . . ?
N7 Cu2 N9 C41 -166.9(6) . . . . ?
N12 Cu2 N7 N8 164.7(6) . . . . ?
N9 Cu2 N7 N8 -9.3(5) . . . . ?
N12 Cu2 N7 C29 -16.6(8) . . . . ?
N9 Cu2 N7 C29 169.4(6) . . . . ?
N1 Cu1 N6 C26 106(11) . . . . ?
N3 Cu1 N6 C26 -65(12) . . . . ?
N9 Cu2 N12 C53 91(19) . . . . ?
N7 Cu2 N12 C53 -81(19) . . . . ?
C41 N9 N10 C28 176.0(6) . . . . ?
Cu2 N9 N10 C28 -0.3(11) . . . . ?
N6 Cu1 N3 N4 162.1(6) . . . . ?
N1 Cu1 N3 N4 -11.7(5) . . . . ?
N6 Cu1 N3 C14 -18.9(9) . . . . ?
N1 Cu1 N3 C14 167.2(7) . . . . ?
C2 N1 N2 C1 178.5(6) . . . . ?
Cu1 N1 N2 C1 -3.7(10) . . . . ?
Cu1 N6 C26 C27 72(100) . . . . ?
Cu2 N12 C53 C54 -5(35) . . . . ?
C29 N7 N8 C28 -177.6(6) . . . . ?
Cu2 N7 N8 C28 1.3(8) . . . . ?
N1 N2 C1 N4 -10.6(12) . . . . ?
N1 N2 C1 N5 177.3(6) . . . . ?
O2 N5 C1 N4 11.1(9) . . . . ?
O1 N5 C1 N4 -170.3(6) . . . . ?
O2 N5 C1 N2 -174.8(6) . . . . ?
O1 N5 C1 N2 3.8(9) . . . . ?
C14 N3 N4 C1 -174.7(7) . . . . ?
Cu1 N3 N4 C1 4.3(8) . . . . ?
N2 C1 N4 N3 10.2(11) . . . . ?
N5 C1 N4 N3 -177.8(5) . . . . ?
N4 N3 C14 C19 96.2(9) . . . . ?
Cu1 N3 C14 C19 -82.9(10) . . . . ?
N4 N3 C14 C15 -83.1(9) . . . . ?
Cu1 N3 C14 C15 97.8(8) . . . . ?
N8 N7 C29 C34 -86.3(9) . . . . ?
Cu2 N7 C29 C34 94.8(9) . . . . ?
N8 N7 C29 C30 96.5(8) . . . . ?
Cu2 N7 C29 C30 -82.4(8) . . . . ?
N9 N10 C28 N8 -14.7(12) . . . . ?
N9 N10 C28 N11 175.7(6) . . . . ?
N7 N8 C28 N10 14.3(11) . . . . ?
N7 N8 C28 N11 -176.2(5) . . . . ?
O3 N11 C28 N10 2.4(9) . . . . ?
O4 N11 C28 N10 -177.2(6) . . . . ?
O3 N11 C28 N8 -169.7(6) . . . . ?
O4 N11 C28 N8 10.7(8) . . . . ?
C32 C31 C30 C29 -1.7(12) . . . . ?
C32 C31 C30 C35 -177.9(8) . . . . ?
C34 C29 C30 C31 2.0(12) . . . . ?
N7 C29 C30 C31 179.1(7) . . . . ?
C34 C29 C30 C35 178.3(9) . . . . ?
N7 C29 C30 C35 -4.6(12) . . . . ?
N2 N1 C2 C3 -112.7(8) . . . . ?
Cu1 N1 C2 C3 69.5(9) . . . . ?
N2 N1 C2 C7 66.8(9) . . . . ?
Cu1 N1 C2 C7 -111.0(7) . . . . ?
C5 C6 C7 C2 -2.0(12) . . . . ?
C5 C6 C7 C11 177.2(8) . . . . ?
C3 C2 C7 C6 3.4(11) . . . . ?
N1 C2 C7 C6 -176.1(7) . . . . ?
C3 C2 C7 C11 -175.8(8) . . . . ?
N1 C2 C7 C11 4.7(11) . . . . ?
C41 C42 C47 C49 -103.5(8) . . . . ?
C43 C42 C47 C49 76.2(9) . . . . ?
C41 C42 C47 C48 132.5(8) . . . . ?
C43 C42 C47 C48 -47.8(10) . . . . ?
C44 C45 C46 C41 2.4(13) . . . . ?
C44 C45 C46 C50 -177.0(8) . . . . ?
C41 C42 C43 C44 -2.4(12) . . . . ?
C47 C42 C43 C44 177.9(8) . . . . ?
C43 C42 C41 C46 1.7(10) . . . . ?
C47 C42 C41 C46 -178.5(7) . . . . ?
C43 C42 C41 N9 -177.4(6) . . . . ?
C47 C42 C41 N9 2.3(10) . . . . ?
C45 C46 C41 C42 -1.7(11) . . . . ?
C50 C46 C41 C42 177.6(7) . . . . ?
C45 C46 C41 N9 177.4(7) . . . . ?
C50 C46 C41 N9 -3.2(11) . . . . ?
N10 N9 C41 C42 66.7(9) . . . . ?
Cu2 N9 C41 C42 -116.9(7) . . . . ?
N10 N9 C41 C46 -112.4(8) . . . . ?
Cu2 N9 C41 C46 64.0(9) . . . . ?
C32 C33 C34 C29 0.6(12) . . . . ?
C32 C33 C34 C38 179.3(8) . . . . ?
N7 C29 C34 C33 -178.5(7) . . . . ?
C30 C29 C34 C33 -1.5(12) . . . . ?
N7 C29 C34 C38 2.7(12) . . . . ?
C30 C29 C34 C38 179.8(9) . . . . ?
C30 C31 C32 C33 0.9(13) . . . . ?
C34 C33 C32 C31 -0.3(12) . . . . ?
C31 C30 C35 C37 38.7(12) . . . . ?
C29 C30 C35 C37 -137.3(9) . . . . ?
C31 C30 C35 C36 -86.9(11) . . . . ?
C29 C30 C35 C36 97.1(10) . . . . ?
C7 C2 C3 C4 -2.2(12) . . . . ?
N1 C2 C3 C4 177.3(7) . . . . ?
C7 C2 C3 C8 176.9(8) . . . . ?
N1 C2 C3 C8 -3.5(12) . . . . ?
C5 C4 C3 C2 -0.4(13) . . . . ?
C5 C4 C3 C8 -179.6(9) . . . . ?
C3 C4 C5 C6 1.8(15) . . . . ?
C7 C6 C5 C4 -0.5(15) . . . . ?
C42 C43 C44 C45 3.0(15) . . . . ?
C46 C45 C44 C43 -3.0(15) . . . . ?
C33 C34 C38 C39 -91.9(10) . . . . ?
C29 C34 C38 C39 86.8(10) . . . . ?
C33 C34 C38 C40 32.1(13) . . . . ?
C29 C34 C38 C40 -149.2(9) . . . . ?
C2 C3 C8 C9 -103.4(9) . . . . ?
C4 C3 C8 C9 75.7(10) . . . . ?
C2 C3 C8 C10 130.6(9) . . . . ?
C4 C3 C8 C10 -50.3(11) . . . . ?
C45 C46 C50 C51 -52.2(10) . . . . ?
C41 C46 C50 C51 128.4(8) . . . . ?
C45 C46 C50 C52 71.1(9) . . . . ?
C41 C46 C50 C52 -108.2(8) . . . . ?
N3 C14 C19 C18 179.8(8) . . . . ?
C15 C14 C19 C18 -1.0(13) . . . . ?
N3 C14 C19 C23 0.7(13) . . . . ?
C15 C14 C19 C23 179.9(9) . . . . ?
C16 C17 C18 C19 -1.6(14) . . . . ?
C14 C19 C18 C17 2.0(13) . . . . ?
C23 C19 C18 C17 -179.0(8) . . . . ?
C19 C14 C15 C16 -0.3(13) . . . . ?
N3 C14 C15 C16 179.0(7) . . . . ?
C19 C14 C15 C20 179.1(9) . . . . ?
N3 C14 C15 C20 -1.6(12) . . . . ?
C22 C20 C15 C16 35.0(13) . . . . ?
C21 C20 C15 C16 -89.2(11) . . . . ?
C22 C20 C15 C14 -144.4(9) . . . . ?
C21 C20 C15 C14 91.4(11) . . . . ?
C6 C7 C11 C13 -56.4(11) . . . . ?
C2 C7 C11 C13 122.8(9) . . . . ?
C6 C7 C11 C12 69.7(10) . . . . ?
C2 C7 C11 C12 -111.1(9) . . . . ?
C14 C19 C23 C25 92.8(11) . . . . ?
C18 C19 C23 C25 -86.3(11) . . . . ?
C14 C19 C23 C24 -140.5(9) . . . . ?
C18 C19 C23 C24 40.4(12) . . . . ?
C18 C17 C16 C15 0.3(14) . . . . ?
C14 C15 C16 C17 0.7(13) . . . . ?
C20 C15 C16 C17 -178.8(9) . . . . ?
